data_7221049
loop_
_publ_author_name
Ismunandar
'Kennedy, B.J.'

_publ_section_title
;
 Effect of temperature on cation disorder in A Bi2 Nb2 O9 (A = Sr, Ba)
;
_journal_name_full 'Journal of Materials Chemistry'
_journal_page_first 541
_journal_page_last 544
_journal_volume 9
_journal_year 1999
_chemical_formula_sum 'Ba Bi2 Nb2 O9'
_chemical_name_systematic 'Ba Bi2 (Nb2 O9)'
_space_group_IT_number 139
_symmetry_space_group_name_Hall '-I 4 2'
_symmetry_space_group_name_H-M 'I 4/m m m'
_cell_angle_alpha 90
_cell_angle_beta 90
_cell_angle_gamma 90
_cell_formula_units_Z 2
_cell_length_a 3.939
_cell_length_b 3.939
_cell_length_c 25.6364
_cell_volume 397.767
_citation_journal_id_ASTM JMACEP
_cod_data_source_file Ismunandar_JMACEP_1999_151.cif
_cod_data_source_block Ba1Bi2Nb2O9
_cod_original_cell_volume 397.7672
_cod_original_formula_sum 'Ba1 Bi2 Nb2 O9'
_cod_database_code 7221049

loop_
_symmetry_equiv_pos_as_xyz
x,y,z
-y,x,z
-x,-y,z
y,-x,z
x,-y,-z
y,x,-z
-x,y,-z
-y,-x,-z
-x,-y,-z
y,-x,-z
x,y,-z
-y,x,-z
-x,y,z
-y,-x,z
x,-y,z
y,x,z
x+1/2,y+1/2,z+1/2
-y+1/2,x+1/2,z+1/2
-x+1/2,-y+1/2,z+1/2
y+1/2,-x+1/2,z+1/2
x+1/2,-y+1/2,-z+1/2
y+1/2,x+1/2,-z+1/2
-x+1/2,y+1/2,-z+1/2
-y+1/2,-x+1/2,-z+1/2
-x+1/2,-y+1/2,-z+1/2
y+1/2,-x+1/2,-z+1/2
x+1/2,y+1/2,-z+1/2
-y+1/2,x+1/2,-z+1/2
-x+1/2,y+1/2,z+1/2
-y+1/2,-x+1/2,z+1/2
x+1/2,-y+1/2,z+1/2
y+1/2,x+1/2,z+1/2

loop_
_atom_site_label
_atom_site_type_symbol
_atom_site_fract_x
_atom_site_fract_y
_atom_site_fract_z
_atom_site_occupancy
_atom_site_U_iso_or_equiv
Bi1 Bi+3 0.5 0.5 0 0.16 0.0
Ba2 Ba+2 0.5 0.5 0.2023 0.08 0.0
O3 O-2 0 0 0.1603 1 0.0
O2 O-2 0 0.5 0.25 1 0.0
Nb1 Nb+5 0 0 0.0884 1 0.0
Ba1 Ba+2 0.5 0.5 0 0.84 0.0
O1 O-2 0.5 0.5 0.5 1 0.0
O4 O-2 0 0.5 0.07818 1 0.0
Bi2 Bi+3 0.5 0.5 0.2023 0.92 0.0
